data_7215209
loop_
_publ_author_name
'Tseng, Tien-Wen'
'Luo, Tzuoo-Tsair'
'Lu, Kai-Hsiang'

_publ_section_title
;
 Impeller-like dodecameric water clusters in metal--organic nanotubes
;
_journal_issue 25
_journal_name_full CrystEngComm
_journal_page_first 5516
_journal_paper_doi 10.1039/c3ce42087f
_journal_volume 16
_journal_year 2014
_chemical_formula_moiety 'C3 H6 Cu N4 O4'
_chemical_formula_sum 'C3 H6 Cu N4 O4'
_chemical_formula_weight 225.67
_chemical_name_systematic
;
 ?
;
_space_group_IT_number 148
_symmetry_cell_setting rhombohedral
_symmetry_space_group_name_Hall '-R 3'
_symmetry_space_group_name_H-M 'R -3 :H'
_atom_sites_solution_hydrogens geom
_atom_sites_solution_primary direct
_atom_sites_solution_secondary difmap
_audit_creation_method SHELXL-97
_cell_angle_alpha 90.00
_cell_angle_beta 90.00
_cell_angle_gamma 120.00
_cell_formula_units_Z 18
_cell_length_a 21.5760(4)
_cell_length_b 21.5760(4)
_cell_length_c 8.9043(4)
_cell_measurement_reflns_used 2443
_cell_measurement_temperature 100(2)
_cell_measurement_theta_max 23.98
_cell_measurement_theta_min 2.53
_cell_volume 3589.82(19)
_computing_cell_refinement 'Bruker SAINT'
_computing_data_collection 'Bruker SMART'
_computing_data_reduction 'Bruker SAINT'
_computing_structure_refinement 'SHELXL-97 (Sheldrick, 1997)'
_computing_structure_solution 'SHELXS-97 (Sheldrick, 1990)'
_diffrn_ambient_temperature 100(2)
_diffrn_measured_fraction_theta_full 1.000
_diffrn_measured_fraction_theta_max 1.000
_diffrn_measurement_device_type 'CCD area detector'
_diffrn_measurement_method 'phi and omega scans'
_diffrn_radiation_monochromator graphite
_diffrn_radiation_source 'fine-focus sealed tube'
_diffrn_radiation_type MoK\a
_diffrn_radiation_wavelength 0.71073
_diffrn_reflns_av_R_equivalents 0.0546
_diffrn_reflns_av_sigmaI/netI 0.0358
_diffrn_reflns_limit_h_max 25
_diffrn_reflns_limit_h_min -25
_diffrn_reflns_limit_k_max 25
_diffrn_reflns_limit_k_min -25
_diffrn_reflns_limit_l_max 10
_diffrn_reflns_limit_l_min -10
_diffrn_reflns_number 11346
_diffrn_reflns_theta_full 25.02
_diffrn_reflns_theta_max 25.02
_diffrn_reflns_theta_min 1.89
_exptl_absorpt_coefficient_mu 2.721
_exptl_absorpt_correction_T_max 0.7452
_exptl_absorpt_correction_T_min 0.6742
_exptl_absorpt_correction_type multi-scan
_exptl_absorpt_process_details 'Bruker SADABS, 1996'
_exptl_crystal_colour green
_exptl_crystal_density_diffrn 1.832
_exptl_crystal_density_method 'not measured'
_exptl_crystal_description prism
_exptl_crystal_F_000 1960
_exptl_crystal_size_max 0.10
_exptl_crystal_size_mid 0.05
_exptl_crystal_size_min 0.05
_refine_diff_density_max 1.104
_refine_diff_density_min -0.378
_refine_diff_density_rms 0.145
_refine_ls_extinction_method none
_refine_ls_goodness_of_fit_ref 1.067
_refine_ls_hydrogen_treatment constr
_refine_ls_matrix_type full
_refine_ls_number_parameters 109
_refine_ls_number_reflns 1420
_refine_ls_number_restraints 0
_refine_ls_restrained_S_all 1.067
_refine_ls_R_factor_all 0.0472
_refine_ls_R_factor_gt 0.0359
_refine_ls_shift/su_max 0.000
_refine_ls_shift/su_mean 0.000
_refine_ls_structure_factor_coef Fsqd
_refine_ls_weighting_details 'calc w=1/[\s^2^(Fo^2^)+(0.0645P)^2^+12.0528P] where P=(Fo^2^+2Fc^2^)/3'
_refine_ls_weighting_scheme calc
_refine_ls_wR_factor_gt 0.1044
_refine_ls_wR_factor_ref 0.1117
_reflns_number_gt 1158
_reflns_number_total 1420
_reflns_threshold_expression >2sigma(I)
_cod_data_source_file c3ce42087f2.cif
_cod_data_source_block i10608
_cod_depositor_comments
;
The following automatic conversions were performed:

'_symmetry_cell_setting' value 'Rhombohedral' changed to
'rhombohedral' according to
/usr/data/users/saulius/crontab/automatic-downloads/rss-feeds/RSC/lib/dictionaries/cif_core.dic
dictionary named 'cif_core.dic' version 2.4.2 from 2011-04-26.

Automatic conversion script
Id: cif_fix_values 2281 2013-09-26 08:29:07Z andrius 

 Adding full bibliography for 7215209.cif.
;
_cod_original_sg_symbol_H-M R-3
_cod_database_code 7215209

loop_
_symmetry_equiv_pos_as_xyz
'x, y, z'
'-y, x-y, z'
'-x+y, -x, z'
'x+2/3, y+1/3, z+1/3'
'-y+2/3, x-y+1/3, z+1/3'
'-x+y+2/3, -x+1/3, z+1/3'
'x+1/3, y+2/3, z+2/3'
'-y+1/3, x-y+2/3, z+2/3'
'-x+y+1/3, -x+2/3, z+2/3'
'-x, -y, -z'
'y, -x+y, -z'
'x-y, x, -z'
'-x+2/3, -y+1/3, -z+1/3'
'y+2/3, -x+y+1/3, -z+1/3'
'x-y+2/3, x+1/3, -z+1/3'
'-x+1/3, -y+2/3, -z+2/3'
'y+1/3, -x+y+2/3, -z+2/3'
'x-y+1/3, x+2/3, -z+2/3'

loop_
_atom_site_label
_atom_site_type_symbol
_atom_site_fract_x
_atom_site_fract_y
_atom_site_fract_z
_atom_site_U_iso_or_equiv
_atom_site_adp_type
_atom_site_occupancy
_atom_site_symmetry_multiplicity
_atom_site_calc_flag
_atom_site_refinement_flags
Cu1 Cu 0.12252(3) 0.29704(3) 0.03555(5) 0.0185(2) Uani 1 1 d .
O1 O -0.09337(15) 0.14528(16) -0.1750(3) 0.0261(7) Uani 1 1 d .
O2 O 0.02682(17) 0.20088(19) -0.1786(4) 0.0391(9) Uani 1 1 d .
O3 O 0.17960(18) 0.39334(17) 0.1974(3) 0.0380(9) Uani 1 1 d .
H201 H 0.2048 0.4277 0.1449 0.057 Uiso 1 1 d R
H202 H 0.1760 0.4012 0.2858 0.057 Uiso 1 1 d R
N1 N 0.02317(18) 0.25323(18) 0.1232(4) 0.0186(8) Uani 1 1 d .
N2 N -0.08102(17) 0.22214(18) 0.2342(4) 0.0183(7) Uani 1 1 d .
N3 N -0.09485(18) 0.19543(18) 0.0904(4) 0.0187(8) Uani 1 1 d .
N4 N 0.02556(19) 0.2913(2) 0.3766(4) 0.0295(9) Uani 1 1 d .
H101 H -0.0026 0.2758 0.4524 0.044 Uiso 1 1 d R
H102 H 0.0625 0.2876 0.3909 0.044 Uiso 1 1 d R
C1 C -0.0325(2) 0.2140(2) 0.0297(4) 0.0191(9) Uani 1 1 d .
C2 C -0.0101(2) 0.2558(2) 0.2500(4) 0.0181(9) Uani 1 1 d .
C3 C -0.0308(2) 0.1858(2) -0.1207(5) 0.0235(10) Uani 1 1 d .
O4 O 0.2817(2) 0.5277(2) 0.0974(5) 0.0698(13) Uani 1 1 d .
H203 H 0.3024 0.5198 0.0263 0.105 Uiso 1 1 d R
H204 H 0.2445 0.5282 0.0611 0.105 Uiso 1 1 d R

loop_
_atom_site_aniso_label
_atom_site_aniso_U_11
_atom_site_aniso_U_22
_atom_site_aniso_U_33
_atom_site_aniso_U_23
_atom_site_aniso_U_13
_atom_site_aniso_U_12
Cu1 0.0173(3) 0.0247(3) 0.0176(3) 0.0051(2) 0.00361(19) 0.0137(2)
O1 0.0193(16) 0.0291(17) 0.0212(15) -0.0091(13) 0.0014(12) 0.0057(14)
O2 0.0221(18) 0.045(2) 0.0389(19) -0.0159(16) 0.0069(15) 0.0080(16)
O3 0.046(2) 0.0333(19) 0.0237(17) -0.0040(14) -0.0016(15) 0.0119(17)
N1 0.0153(18) 0.0205(19) 0.0200(18) 0.0016(15) 0.0019(14) 0.0090(15)
N2 0.0131(18) 0.0192(18) 0.0175(17) -0.0049(14) -0.0032(14) 0.0043(15)
N3 0.0167(18) 0.0174(18) 0.0185(18) -0.0029(14) 0.0010(14) 0.0060(15)
N4 0.0167(19) 0.044(2) 0.024(2) -0.0093(17) -0.0052(15) 0.0123(18)
C1 0.019(2) 0.017(2) 0.019(2) -0.0004(17) 0.0000(17) 0.0072(18)
C2 0.014(2) 0.020(2) 0.020(2) -0.0020(17) -0.0005(16) 0.0080(18)
C3 0.020(2) 0.023(2) 0.023(2) -0.0030(18) 0.0013(19) 0.007(2)
O4 0.066(3) 0.066(3) 0.073(3) -0.002(2) 0.025(2) 0.029(3)

loop_
_atom_type_symbol
_atom_type_description
_atom_type_scat_dispersion_real
_atom_type_scat_dispersion_imag
_atom_type_scat_source
C C 0.0033 0.0016 'International Tables Vol C Tables 4.2.6.8 and 6.1.1.4'
H H 0.0000 0.0000 'International Tables Vol C Tables 4.2.6.8 and 6.1.1.4'
N N 0.0061 0.0033 'International Tables Vol C Tables 4.2.6.8 and 6.1.1.4'
O O 0.0106 0.0060 'International Tables Vol C Tables 4.2.6.8 and 6.1.1.4'
Cu Cu 0.3201 1.2651 'International Tables Vol C Tables 4.2.6.8 and 6.1.1.4'

loop_
_geom_angle_atom_site_label_1
_geom_angle_atom_site_label_2
_geom_angle_atom_site_label_3
_geom_angle
_geom_angle_site_symmetry_1
_geom_angle_site_symmetry_3
N2 Cu1 N3 95.74(13) 8_554 11
N2 Cu1 O1 173.57(14) 8_554 11
N3 Cu1 O1 81.47(13) 11 11
N2 Cu1 N1 94.99(14) 8_554 .
N3 Cu1 N1 151.00(14) 11 .
O1 Cu1 N1 90.15(13) 11 .
N2 Cu1 O3 85.97(13) 8_554 .
N3 Cu1 O3 109.31(13) 11 .
O1 Cu1 O3 89.47(12) 11 .
N1 Cu1 O3 98.26(13) . .
C3 O1 Cu1 115.4(3) . 12
C2 N1 C1 102.5(3) . .
C2 N1 Cu1 139.8(3) . .
C1 N1 Cu1 117.2(3) . .
C2 N2 N3 106.0(3) . .
C2 N2 Cu1 132.5(3) . 6_455
N3 N2 Cu1 121.4(2) . 6_455
C1 N3 N2 106.3(3) . .
C1 N3 Cu1 110.9(3) . 12
N2 N3 Cu1 140.8(3) . 12
N3 C1 N1 113.0(4) . .
N3 C1 C3 118.7(4) . .
N1 C1 C3 128.0(4) . .
N2 C2 N1 112.1(3) . .
N2 C2 N4 124.4(4) . .
N1 C2 N4 123.4(4) . .
O2 C3 O1 127.0(4) . .
O2 C3 C1 120.1(4) . .
O1 C3 C1 112.8(4) . .

loop_
_geom_bond_atom_site_label_1
_geom_bond_atom_site_label_2
_geom_bond_distance
_geom_bond_site_symmetry_2
Cu1 N2 1.976(3) 8_554
Cu1 N3 1.996(3) 11
Cu1 O1 1.997(3) 11
Cu1 N1 2.018(3) .
Cu1 O3 2.314(3) .
O1 C3 1.282(5) .
O1 Cu1 1.997(3) 12
O2 C3 1.230(5) .
N1 C2 1.354(5) .
N1 C1 1.355(5) .
N2 C2 1.334(5) .
N2 N3 1.374(5) .
N2 Cu1 1.976(3) 6_455
N3 C1 1.312(5) .
N3 Cu1 1.996(3) 12
N4 C2 1.363(5) .
C1 C3 1.479(6) .
